data_4114643
loop_
_publ_author_name
'Anna L. Gavrilova'
'C. Jin Qin'
'Roger D. Sommer'
'Arnold L. Rheingold'
'B. Bosnich'

_publ_section_title
;
 Bimetallic Reactivity. One-Site Addition Two-Metal Oxidation Reaction of
 Dioxygen with a Bimetallic Dicobalt(II) Complex Bearing Five- and
 Six-Coordinate Sites
;
_journal_name_full 'Journal of the American Chemical Society'
_journal_page_first 1714
_journal_page_last 1722
_journal_paper_doi 10.1021/ja012386z
_journal_volume 124
_journal_year 2002
_chemical_formula_sum 'C39 H36 Co2 F12 N10 O5 P2'
_chemical_formula_weight 1132.58
_chemical_name_systematic
; 
 ? 
;
_space_group_IT_number 14
_symmetry_cell_setting monoclinic
_symmetry_space_group_name_Hall '-P 2yn'
_symmetry_space_group_name_H-M 'P 1 21/n 1'
_atom_sites_solution_hydrogens geom
_atom_sites_solution_primary direct
_atom_sites_solution_secondary difmap
_audit_creation_method SHELXL-97
_cell_angle_alpha 90.00
_cell_angle_beta 91.808(2)
_cell_angle_gamma 90.00
_cell_formula_units_Z 4
_cell_length_a 12.4805(10)
_cell_length_b 18.1277(14)
_cell_length_c 18.8005(15)
_cell_measurement_reflns_used 2873
_cell_measurement_temperature 173(2)
_cell_measurement_theta_max 26.5375
_cell_measurement_theta_min 2.2335
_cell_volume 4251.4(6)
_computing_cell_refinement 'Bruker SMART'
_computing_data_collection 'Bruker SMART'
_computing_data_reduction 'Bruker SHELXTL'
_computing_molecular_graphics 'Bruker SHELXTL'
_computing_publication_material 'Bruker SHELXTL'
_computing_structure_refinement 'SHELXL-97 (Sheldrick, 1997)'
_computing_structure_solution 'SHELXS-97 (Sheldrick, 1990)'
_diffrn_ambient_temperature 1713(2)
_diffrn_measured_fraction_theta_full 0.869
_diffrn_measured_fraction_theta_max 0.869
_diffrn_measurement_device_type 'CCD area detector'
_diffrn_measurement_method 'phi and omega scans'
_diffrn_radiation_monochromator graphite
_diffrn_radiation_source 'fine-focus sealed tube'
_diffrn_radiation_type MoK\a
_diffrn_radiation_wavelength 0.71073
_diffrn_reflns_av_R_equivalents 0.1137
_diffrn_reflns_av_sigmaI/netI 0.1884
_diffrn_reflns_limit_h_max 16
_diffrn_reflns_limit_h_min -15
_diffrn_reflns_limit_k_max 23
_diffrn_reflns_limit_k_min -24
_diffrn_reflns_limit_l_max 17
_diffrn_reflns_limit_l_min -23
_diffrn_reflns_number 21136
_diffrn_reflns_theta_full 28.31
_diffrn_reflns_theta_max 28.31
_diffrn_reflns_theta_min 1.93
_exptl_absorpt_coefficient_mu 0.968
_exptl_absorpt_correction_T_max 0.9442
_exptl_absorpt_correction_T_min 0.9094
_exptl_absorpt_correction_type 'empirical from SADABS'
_exptl_crystal_colour red
_exptl_crystal_density_diffrn 1.769
_exptl_crystal_description blade
_exptl_crystal_F_000 2288
_exptl_crystal_size_max 0.10
_exptl_crystal_size_mid 0.10
_exptl_crystal_size_min 0.06
_refine_diff_density_max 0.589
_refine_diff_density_min -0.794
_refine_diff_density_rms 0.119
_refine_ls_extinction_method none
_refine_ls_goodness_of_fit_ref 1.005
_refine_ls_hydrogen_treatment mixed
_refine_ls_matrix_type full
_refine_ls_number_parameters 633
_refine_ls_number_reflns 9205
_refine_ls_number_restraints 0
_refine_ls_restrained_S_all 1.005
_refine_ls_R_factor_all 0.1934
_refine_ls_R_factor_gt 0.0764
_refine_ls_shift/su_max 0.001
_refine_ls_shift/su_mean 0.000
_refine_ls_structure_factor_coef Fsqd
_refine_ls_weighting_details 'calc w=1/[\s^2^(Fo^2^)+(0.0750P)^2^+0.0895P] where P=(Fo^2^+2Fc^2^)/3'
_refine_ls_weighting_scheme calc
_refine_ls_wR_factor_gt 0.1517
_refine_ls_wR_factor_ref 0.1973
_reflns_number_gt 4126
_reflns_number_total 9205
_reflns_threshold_expression >2sigma(I)
_cod_data_source_file ja012386z_1.cif
_cod_data_source_block 13
_cod_database_code 4114643

loop_
_symmetry_equiv_pos_as_xyz
'x, y, z'
'-x+1/2, y+1/2, -z+1/2'
'-x, -y, -z'
'x-1/2, -y-1/2, z-1/2'

loop_
_atom_site_label
_atom_site_type_symbol
_atom_site_fract_x
_atom_site_fract_y
_atom_site_fract_z
_atom_site_U_iso_or_equiv
_atom_site_adp_type
_atom_site_occupancy
_atom_site_symmetry_multiplicity
_atom_site_calc_flag
_atom_site_refinement_flags
Co1 Co 0.18513(7) 0.80198(5) 0.18561(6) 0.0212(3) Uani 1 1 d .
Co2 Co 0.31209(7) 0.73313(5) 0.32983(6) 0.0200(3) Uani 1 1 d .
N1 N 0.1858(4) 0.7868(3) 0.3371(3) 0.0184(14) Uani 1 1 d .
N2 N 0.1320(4) 0.8141(3) 0.2767(3) 0.0197(13) Uani 1 1 d .
N3 N 0.3160(5) 0.7133(3) 0.4303(3) 0.0253(15) Uani 1 1 d .
N4 N 0.4387(4) 0.6749(3) 0.3167(3) 0.0213(14) Uani 1 1 d .
N5 N 0.4133(4) 0.8134(3) 0.3479(3) 0.0228(14) Uani 1 1 d .
N6 N 0.2397(4) 0.6406(3) 0.3104(3) 0.0222(14) Uani 1 1 d .
N7 N 0.1041(5) 0.8866(3) 0.1543(3) 0.0248(15) Uani 1 1 d .
N8 N 0.2394(4) 0.8023(3) 0.0897(3) 0.0255(15) Uani 1 1 d .
N9 N 0.0809(4) 0.7310(3) 0.1486(4) 0.0250(15) Uani 1 1 d .
O1 O 0.3090(3) 0.7556(2) 0.2299(3) 0.0223(12) Uani 1 1 d .
O2 O 0.3162(3) 0.8352(2) 0.2208(3) 0.0254(12) Uani 1 1 d .
O3 O 0.0527(3) 0.8538(2) 0.3717(3) 0.0240(12) Uani 1 1 d .
O4 O 0.4348(4) 0.6494(3) 0.5078(3) 0.0400(15) Uani 1 1 d .
O5 O 0.1362(4) 0.9866(3) 0.0811(3) 0.0376(14) Uani 1 1 d .
C1 C 0.1360(5) 0.8092(3) 0.3920(4) 0.0224(17) Uani 1 1 d .
C2 C 0.1636(5) 0.7929(4) 0.4649(4) 0.0244(17) Uani 1 1 d .
C3 C 0.2509(5) 0.7442(3) 0.4833(4) 0.0236(17) Uani 1 1 d .
C4 C 0.2657(6) 0.7312(4) 0.5568(5) 0.037(2) Uani 1 1 d .
H4 H 0.3193 0.6987 0.5721 0.044 Uiso 1 1 calc R
C5 C 0.2042(6) 0.7647(5) 0.6067(5) 0.044(2) Uani 1 1 d .
H5 H 0.2182 0.7557 0.6547 0.052 Uiso 1 1 calc R
C6 C 0.1217(6) 0.8117(4) 0.5862(5) 0.042(2) Uani 1 1 d .
H6 H 0.0797 0.8335 0.6204 0.050 Uiso 1 1 calc R
C7 C 0.1020(6) 0.8259(4) 0.5166(4) 0.0289(18) Uani 1 1 d .
H7 H 0.0468 0.8579 0.5031 0.035 Uiso 1 1 calc R
C8 C 0.0549(5) 0.8559(3) 0.2986(4) 0.0218(17) Uani 1 1 d .
C9 C -0.0142(5) 0.9000(3) 0.2559(5) 0.0260(19) Uani 1 1 d .
C10 C 0.0098(5) 0.9136(3) 0.1852(5) 0.0263(19) Uani 1 1 d .
C11 C -0.0649(6) 0.9551(3) 0.1426(5) 0.033(2) Uani 1 1 d .
H11 H -0.0536 0.9625 0.0944 0.039 Uiso 1 1 calc R
C12 C -0.1533(6) 0.9840(4) 0.1735(5) 0.040(2) Uani 1 1 d .
H12 H -0.2014 1.0115 0.1456 0.048 Uiso 1 1 calc R
C13 C -0.1743(6) 0.9736(4) 0.2455(5) 0.043(2) Uani 1 1 d .
H13 H -0.2337 0.9954 0.2655 0.052 Uiso 1 1 calc R
C14 C -0.1060(6) 0.9309(4) 0.2857(5) 0.038(2) Uani 1 1 d .
H14 H -0.1202 0.9222 0.3332 0.046 Uiso 1 1 calc R
C15 C 0.4024(6) 0.6697(4) 0.4486(5) 0.0265(18) Uani 1 1 d .
C16 C 0.4658(6) 0.6416(4) 0.3880(4) 0.0285(19) Uani 1 1 d .
H16A H 0.4556 0.5886 0.3846 0.034 Uiso 1 1 calc R
H16B H 0.5412 0.6503 0.3990 0.034 Uiso 1 1 calc R
C17 C 0.5242(5) 0.7263(4) 0.2914(4) 0.0306(19) Uani 1 1 d .
H17A H 0.5946 0.7056 0.3021 0.037 Uiso 1 1 calc R
H17B H 0.5165 0.7332 0.2404 0.037 Uiso 1 1 calc R
C18 C 0.5129(5) 0.7975(4) 0.3281(4) 0.0259(18) Uani 1 1 d .
C19 C 0.5967(6) 0.8475(4) 0.3379(4) 0.035(2) Uani 1 1 d .
H19 H 0.6658 0.8355 0.3247 0.042 Uiso 1 1 calc R
C20 C 0.5749(6) 0.9152(4) 0.3675(5) 0.034(2) Uani 1 1 d .
H20 H 0.6298 0.9494 0.3747 0.041 Uiso 1 1 calc R
C21 C 0.4725(6) 0.9324(4) 0.3866(4) 0.032(2) Uani 1 1 d .
H21 H 0.4568 0.9782 0.4059 0.039 Uiso 1 1 calc R
C22 C 0.3933(6) 0.8797(3) 0.3763(4) 0.0230(17) Uani 1 1 d .
H22 H 0.3239 0.8906 0.3894 0.028 Uiso 1 1 calc R
C23 C 0.4100(6) 0.6176(4) 0.2618(4) 0.0306(19) Uani 1 1 d .
H23A H 0.4110 0.6388 0.2145 0.037 Uiso 1 1 calc R
H23B H 0.4611 0.5773 0.2643 0.037 Uiso 1 1 calc R
C24 C 0.3013(6) 0.5903(4) 0.2766(4) 0.0237(17) Uani 1 1 d .
C25 C 0.2587(7) 0.5226(4) 0.2581(5) 0.039(2) Uani 1 1 d .
H25 H 0.2996 0.4895 0.2326 0.046 Uiso 1 1 calc R
C26 C 0.1576(6) 0.5031(4) 0.2765(5) 0.039(2) Uani 1 1 d .
H26 H 0.1289 0.4575 0.2636 0.047 Uiso 1 1 calc R
C27 C 0.0995(6) 0.5532(4) 0.3147(5) 0.036(2) Uani 1 1 d .
H27 H 0.0314 0.5411 0.3295 0.043 Uiso 1 1 calc R
C28 C 0.1422(6) 0.6209(4) 0.3308(4) 0.0288(19) Uani 1 1 d .
H28 H 0.1022 0.6541 0.3567 0.035 Uiso 1 1 calc R
C29 C 0.1554(6) 0.9239(4) 0.1023(4) 0.0284(19) Uani 1 1 d .
C30 C 0.2497(6) 0.8823(4) 0.0749(4) 0.0293(19) Uani 1 1 d .
H30A H 0.2539 0.8900 0.0240 0.035 Uiso 1 1 calc R
H30B H 0.3152 0.9009 0.0975 0.035 Uiso 1 1 calc R
C31 C 0.1573(5) 0.7696(4) 0.0397(4) 0.0291(18) Uani 1 1 d .
H31A H 0.1926 0.7423 0.0028 0.035 Uiso 1 1 calc R
H31B H 0.1155 0.8087 0.0172 0.035 Uiso 1 1 calc R
C32 C 0.0843(5) 0.7189(4) 0.0791(5) 0.0271(19) Uani 1 1 d .
C33 C 0.0196(6) 0.6682(4) 0.0447(5) 0.034(2) Uani 1 1 d .
H33 H 0.0242 0.6609 -0.0041 0.041 Uiso 1 1 calc R
C34 C -0.0516(6) 0.6286(4) 0.0831(5) 0.039(2) Uani 1 1 d .
H34 H -0.0962 0.5941 0.0606 0.047 Uiso 1 1 calc R
C35 C -0.0567(6) 0.6401(4) 0.1550(5) 0.037(2) Uani 1 1 d .
H35 H -0.1050 0.6137 0.1818 0.044 Uiso 1 1 calc R
C36 C 0.0104(6) 0.6911(4) 0.1866(5) 0.033(2) Uani 1 1 d .
H36 H 0.0076 0.6986 0.2355 0.039 Uiso 1 1 calc R
C37 C 0.3442(5) 0.7653(4) 0.0818(4) 0.0298(19) Uani 1 1 d .
H37A H 0.3363 0.7133 0.0897 0.045 Uiso 1 1 calc R
H37B H 0.3953 0.7852 0.1159 0.045 Uiso 1 1 calc R
H37C H 0.3689 0.7735 0.0346 0.045 Uiso 1 1 calc R
P1 P 0.29809(18) 0.54159(11) 0.04012(15) 0.0413(6) Uani 1 1 d .
P2 P 0.66090(16) 0.18008(12) 0.13855(14) 0.0349(6) Uani 1 1 d .
F1 F 0.1960(5) 0.5021(3) 0.0055(4) 0.090(2) Uani 1 1 d .
F2 F 0.3985(4) 0.5814(3) 0.0772(3) 0.0730(19) Uani 1 1 d .
F3 F 0.3165(4) 0.4714(2) 0.0903(3) 0.0600(16) Uani 1 1 d .
F4 F 0.2767(5) 0.6114(2) -0.0088(3) 0.0727(18) Uani 1 1 d .
F5 F 0.2258(4) 0.5778(3) 0.0987(3) 0.0716(18) Uani 1 1 d .
F6 F 0.3708(6) 0.5077(3) -0.0168(4) 0.116(3) Uani 1 1 d .
F7 F 0.6017(5) 0.1445(4) 0.0733(4) 0.098(2) Uani 1 1 d .
F8 F 0.7143(5) 0.2194(4) 0.2062(4) 0.106(2) Uani 1 1 d .
F9 F 0.5560(5) 0.2201(3) 0.1554(4) 0.090(2) Uani 1 1 d .
F10 F 0.7669(4) 0.1552(4) 0.1125(4) 0.105(2) Uani 1 1 d .
F11 F 0.6401(5) 0.1139(3) 0.1843(3) 0.084(2) Uani 1 1 d .
F12 F 0.6885(6) 0.2542(4) 0.0941(4) 0.118(3) Uani 1 1 d .
C38 C 0.0917(10) 0.5792(7) 0.5878(10) 0.084(5) Uani 1 1 d .
C39 C 0.1419(13) 0.5570(7) 0.5223(8) 0.114(5) Uani 1 1 d .
H39A H 0.2166 0.5696 0.5249 0.171 Uiso 1 1 calc R
H39B H 0.1077 0.5820 0.4827 0.171 Uiso 1 1 calc R
H39C H 0.1343 0.5046 0.5160 0.171 Uiso 1 1 calc R
N10 N 0.0547(9) 0.5963(6) 0.6418(8) 0.111(5) Uani 1 1 d .

loop_
_atom_site_aniso_label
_atom_site_aniso_U_11
_atom_site_aniso_U_22
_atom_site_aniso_U_33
_atom_site_aniso_U_23
_atom_site_aniso_U_13
_atom_site_aniso_U_12
Co1 0.0248(5) 0.0184(5) 0.0201(7) -0.0004(4) -0.0038(4) 0.0010(4)
Co2 0.0225(5) 0.0165(4) 0.0206(7) -0.0006(4) -0.0035(4) 0.0003(4)
N1 0.020(3) 0.015(3) 0.020(4) 0.000(3) -0.003(3) 0.000(2)
N2 0.015(3) 0.024(3) 0.019(4) 0.001(3) -0.003(3) -0.001(2)
N3 0.035(3) 0.020(3) 0.020(4) 0.006(3) -0.004(3) -0.001(2)
N4 0.026(3) 0.019(3) 0.019(4) 0.004(3) -0.005(3) 0.000(2)
N5 0.027(3) 0.020(3) 0.021(4) 0.006(3) -0.001(3) -0.002(2)
N6 0.026(3) 0.014(3) 0.026(4) -0.003(3) -0.007(3) -0.002(2)
N7 0.032(3) 0.019(3) 0.023(4) -0.001(3) -0.001(3) 0.003(2)
N8 0.025(3) 0.026(3) 0.025(4) 0.002(3) -0.004(3) 0.000(2)
N9 0.026(3) 0.021(3) 0.027(5) 0.002(3) -0.002(3) 0.001(2)
O1 0.029(3) 0.014(2) 0.023(3) -0.004(2) -0.007(2) 0.0043(18)
O2 0.025(3) 0.016(2) 0.035(4) 0.001(2) -0.004(2) -0.0026(18)
O3 0.025(3) 0.020(2) 0.027(4) -0.005(2) 0.003(2) 0.0018(19)
O4 0.045(3) 0.048(3) 0.026(4) 0.013(3) -0.014(3) 0.010(3)
O5 0.050(3) 0.021(3) 0.042(4) 0.009(3) 0.000(3) 0.004(2)
C1 0.025(4) 0.018(3) 0.024(5) -0.003(3) -0.002(4) -0.001(3)
C2 0.023(4) 0.027(4) 0.022(5) -0.002(3) 0.001(3) -0.002(3)
C3 0.030(4) 0.020(3) 0.021(5) -0.003(3) 0.004(4) -0.008(3)
C4 0.042(5) 0.041(5) 0.028(6) 0.008(4) 0.005(4) -0.001(4)
C5 0.037(5) 0.072(6) 0.022(6) 0.000(5) 0.005(4) -0.013(4)
C6 0.042(5) 0.048(5) 0.036(7) -0.002(5) 0.010(5) -0.001(4)
C7 0.040(4) 0.032(4) 0.015(5) -0.001(4) 0.004(4) 0.001(3)
C8 0.028(4) 0.015(3) 0.022(5) -0.001(3) -0.001(4) -0.001(3)
C9 0.022(4) 0.019(3) 0.037(6) 0.001(4) 0.001(4) 0.001(3)
C10 0.024(4) 0.016(3) 0.039(6) -0.006(4) -0.007(4) -0.002(3)
C11 0.041(5) 0.017(3) 0.040(6) -0.003(4) -0.006(4) 0.007(3)
C12 0.035(5) 0.034(4) 0.051(7) 0.011(5) -0.008(5) 0.002(4)
C13 0.023(4) 0.046(5) 0.061(8) 0.001(5) 0.001(4) 0.018(3)
C14 0.031(4) 0.042(5) 0.041(6) 0.003(4) 0.001(4) 0.011(3)
C15 0.031(4) 0.024(4) 0.025(6) -0.002(4) 0.002(4) 0.001(3)
C16 0.027(4) 0.025(4) 0.033(6) 0.002(4) -0.015(4) 0.004(3)
C17 0.028(4) 0.028(4) 0.036(6) -0.001(4) -0.001(4) 0.004(3)
C18 0.028(4) 0.024(4) 0.025(5) 0.003(3) -0.008(4) -0.003(3)
C19 0.036(4) 0.036(4) 0.034(6) 0.005(4) 0.001(4) -0.005(3)
C20 0.034(4) 0.029(4) 0.040(6) 0.003(4) -0.007(4) -0.017(3)
C21 0.043(5) 0.019(4) 0.035(6) -0.005(4) -0.005(4) -0.005(3)
C22 0.030(4) 0.016(3) 0.022(5) -0.002(3) -0.007(4) -0.002(3)
C23 0.037(4) 0.025(4) 0.030(6) -0.007(4) -0.001(4) 0.005(3)
C24 0.029(4) 0.025(4) 0.017(5) -0.001(3) -0.008(4) 0.004(3)
C25 0.056(5) 0.015(4) 0.045(7) -0.004(4) -0.013(5) 0.012(3)
C26 0.041(5) 0.021(4) 0.055(7) 0.000(4) -0.028(5) -0.003(3)
C27 0.041(5) 0.032(4) 0.033(6) 0.006(4) -0.011(4) -0.002(3)
C28 0.034(4) 0.020(4) 0.032(6) 0.002(4) 0.001(4) -0.008(3)
C29 0.037(4) 0.023(4) 0.025(6) 0.000(4) -0.005(4) 0.005(3)
C30 0.034(4) 0.026(4) 0.029(6) 0.001(4) 0.003(4) 0.004(3)
C31 0.028(4) 0.033(4) 0.026(5) -0.002(4) -0.006(4) 0.005(3)
C32 0.030(4) 0.019(4) 0.031(6) -0.004(3) -0.006(4) 0.007(3)
C33 0.042(5) 0.032(4) 0.028(6) -0.007(4) -0.015(4) 0.004(3)
C34 0.040(5) 0.027(4) 0.050(7) -0.002(4) -0.019(5) -0.004(3)
C35 0.038(5) 0.037(5) 0.035(7) -0.002(4) -0.008(4) -0.011(4)
C36 0.035(4) 0.031(4) 0.032(6) 0.001(4) -0.002(4) 0.000(3)
C37 0.026(4) 0.028(4) 0.036(6) 0.006(4) 0.001(4) 0.006(3)
P1 0.0470(14) 0.0237(10) 0.0531(19) 0.0022(11) 0.0024(13) -0.0021(9)
P2 0.0229(10) 0.0449(13) 0.0370(17) 0.0089(11) 0.0052(10) 0.0014(9)
F1 0.109(5) 0.071(4) 0.085(5) 0.022(4) -0.049(4) -0.047(3)
F2 0.052(3) 0.052(3) 0.113(6) 0.021(3) -0.019(3) -0.013(2)
F3 0.063(3) 0.028(2) 0.089(5) 0.017(3) -0.003(3) 0.005(2)
F4 0.108(5) 0.038(3) 0.071(5) 0.023(3) -0.005(4) -0.007(3)
F5 0.078(4) 0.067(4) 0.070(5) 0.006(3) 0.013(3) 0.037(3)
F6 0.169(7) 0.077(4) 0.107(6) -0.006(4) 0.086(5) 0.026(4)
F7 0.076(4) 0.118(5) 0.099(6) -0.024(5) 0.000(4) -0.024(4)
F8 0.106(5) 0.128(6) 0.083(6) -0.011(5) 0.011(4) -0.028(4)
F9 0.082(4) 0.060(4) 0.128(7) 0.002(4) -0.008(4) 0.022(3)
F10 0.049(4) 0.179(7) 0.089(6) -0.035(5) 0.028(4) -0.008(4)
F11 0.092(4) 0.066(4) 0.095(6) 0.029(4) 0.029(4) 0.026(3)
F12 0.120(6) 0.108(6) 0.128(8) 0.000(5) 0.023(5) -0.024(5)
C38 0.064(9) 0.052(7) 0.138(16) 0.030(9) 0.007(9) -0.013(6)
C39 0.163(15) 0.076(9) 0.104(14) 0.009(9) 0.011(12) -0.010(9)
N10 0.080(8) 0.092(8) 0.166(15) 0.050(9) 0.048(8) 0.014(6)

loop_
_atom_type_symbol
_atom_type_description
_atom_type_scat_dispersion_real
_atom_type_scat_dispersion_imag
_atom_type_scat_source
C C 0.0033 0.0016 'International Tables Vol C Tables 4.2.6.8 and 6.1.1.4'
H H 0.0000 0.0000 'International Tables Vol C Tables 4.2.6.8 and 6.1.1.4'
N N 0.0061 0.0033 'International Tables Vol C Tables 4.2.6.8 and 6.1.1.4'
O O 0.0106 0.0060 'International Tables Vol C Tables 4.2.6.8 and 6.1.1.4'
F F 0.0171 0.0103 'International Tables Vol C Tables 4.2.6.8 and 6.1.1.4'
P P 0.1023 0.0942 'International Tables Vol C Tables 4.2.6.8 and 6.1.1.4'
Co Co 0.3494 0.9721 'International Tables Vol C Tables 4.2.6.8 and 6.1.1.4'

loop_
_geom_angle_atom_site_label_1
_geom_angle_atom_site_label_2
_geom_angle_atom_site_label_3
_geom_angle
O2 Co1 N2 88.3(2)
O2 Co1 N7 107.6(2)
N2 Co1 N7 89.3(3)
O2 Co1 O1 45.33(17)
N2 Co1 O1 87.6(2)
N7 Co1 O1 152.8(2)
O2 Co1 N9 156.9(2)
N2 Co1 N9 98.8(2)
N7 Co1 N9 94.5(2)
O1 Co1 N9 112.7(2)
O2 Co1 N8 90.0(2)
N2 Co1 N8 173.0(2)
N7 Co1 N8 84.8(3)
O1 Co1 N8 95.9(2)
N9 Co1 N8 85.4(3)
N1 Co2 O1 88.3(2)
N1 Co2 N4 176.2(3)
O1 Co2 N4 88.9(2)
N1 Co2 N3 91.2(3)
O1 Co2 N3 178.5(2)
N4 Co2 N3 91.6(3)
N1 Co2 N6 94.3(2)
O1 Co2 N6 90.3(2)
N4 Co2 N6 83.2(2)
N3 Co2 N6 91.2(2)
N1 Co2 N5 98.2(2)
O1 Co2 N5 90.3(2)
N4 Co2 N5 84.3(2)
N3 Co2 N5 88.4(2)
N6 Co2 N5 167.5(2)
C1 N1 N2 108.0(5)
C1 N1 Co2 130.9(5)
N2 N1 Co2 121.0(4)
C8 N2 N1 106.9(6)
C8 N2 Co1 130.2(5)
N1 N2 Co1 122.0(4)
C15 N3 C3 121.0(7)
C15 N3 Co2 110.4(5)
C3 N3 Co2 128.1(5)
C16 N4 C23 112.2(5)
C16 N4 C17 112.9(5)
C23 N4 C17 111.6(6)
C16 N4 Co2 105.6(4)
C23 N4 Co2 106.8(4)
C17 N4 Co2 107.2(4)
C18 N5 C22 119.3(6)
C18 N5 Co2 113.1(4)
C22 N5 Co2 127.6(5)
C28 N6 C24 119.1(6)
C28 N6 Co2 127.1(5)
C24 N6 Co2 113.6(4)
C29 N7 C10 122.4(6)
C29 N7 Co1 111.2(5)
C10 N7 Co1 126.0(5)
C37 N8 C30 110.0(5)
C37 N8 C31 110.4(6)
C30 N8 C31 109.4(6)
C37 N8 Co1 115.2(5)
C30 N8 Co1 102.2(4)
C31 N8 Co1 109.3(4)
C32 N9 C36 118.1(6)
C32 N9 Co1 114.9(5)
C36 N9 Co1 127.0(6)
O2 O1 Co2 109.1(3)
O2 O1 Co1 64.4(2)
Co2 O1 Co1 120.4(2)
O1 O2 Co1 70.2(2)
C1 O3 C8 104.9(5)
N1 C1 O3 110.2(7)
N1 C1 C2 126.4(6)
O3 C1 C2 123.3(7)
C7 C2 C1 117.2(7)
C7 C2 C3 121.8(7)
C1 C2 C3 121.0(7)
C4 C3 N3 124.2(7)
C4 C3 C2 114.5(7)
N3 C3 C2 121.4(7)
C5 C4 C3 122.5(8)
C4 C5 C6 120.7(9)
C7 C6 C5 120.0(8)
C6 C7 C2 120.5(7)
N2 C8 O3 109.8(6)
N2 C8 C9 126.5(7)
O3 C8 C9 123.6(6)
C10 C9 C14 120.7(7)
C10 C9 C8 119.9(7)
C14 C9 C8 119.4(8)
C9 C10 N7 122.4(6)
C9 C10 C11 118.3(7)
N7 C10 C11 119.4(8)
C12 C11 C10 119.1(8)
C11 C12 C13 122.5(8)
C14 C13 C12 118.7(8)
C13 C14 C9 120.6(9)
O4 C15 N3 129.2(7)
O4 C15 C16 114.9(6)
N3 C15 C16 115.8(7)
C15 C16 N4 115.7(6)
C18 C17 N4 108.4(6)
N5 C18 C19 121.5(7)
N5 C18 C17 115.0(6)
C19 C18 C17 123.3(7)
C20 C19 C18 118.4(7)
C21 C20 C19 120.3(7)
C20 C21 C22 118.2(7)
N5 C22 C21 122.2(7)
C24 C23 N4 107.7(6)
N6 C24 C25 119.6(7)
N6 C24 C23 113.5(6)
C25 C24 C23 126.9(7)
C26 C25 C24 121.3(7)
C25 C26 C27 117.8(7)
C28 C27 C26 120.0(8)
N6 C28 C27 121.9(7)
O5 C29 N7 127.0(7)
O5 C29 C30 120.1(7)
N7 C29 C30 112.8(6)
N8 C30 C29 110.7(6)
N8 C31 C32 110.4(6)
N9 C32 C33 122.6(8)
N9 C32 C31 114.9(6)
C33 C32 C31 122.3(8)
C34 C33 C32 119.1(8)
C33 C34 C35 119.5(7)
C36 C35 C34 118.9(8)
N9 C36 C35 121.8(8)
F6 P1 F4 90.4(4)
F6 P1 F1 91.1(4)
F4 P1 F1 90.2(3)
F6 P1 F5 178.6(4)
F4 P1 F5 89.1(3)
F1 P1 F5 90.2(4)
F6 P1 F2 90.7(4)
F4 P1 F2 90.5(3)
F1 P1 F2 178.1(4)
F5 P1 F2 88.0(3)
F6 P1 F3 90.9(3)
F4 P1 F3 178.4(3)
F1 P1 F3 89.0(3)
F5 P1 F3 89.6(3)
F2 P1 F3 90.3(3)
F10 P2 F11 96.7(4)
F10 P2 F9 167.8(4)
F11 P2 F9 95.4(3)
F10 P2 F7 91.1(4)
F11 P2 F7 92.0(4)
F9 P2 F7 88.4(4)
F10 P2 F8 92.5(4)
F11 P2 F8 88.5(4)
F9 P2 F8 87.8(4)
F7 P2 F8 176.2(4)
F10 P2 F12 82.9(4)
F11 P2 F12 175.7(4)
F9 P2 F12 84.9(4)
F7 P2 F12 92.4(4)
F8 P2 F12 87.2(4)
N10 C38 C39 177.6(16)

loop_
_geom_bond_atom_site_label_1
_geom_bond_atom_site_label_2
_geom_bond_distance
Co1 O2 1.846(4)
Co1 N2 1.868(6)
Co1 N7 1.919(5)
Co1 O1 1.926(4)
Co1 N9 1.943(6)
Co1 N8 1.946(6)
Co2 N1 1.860(5)
Co2 O1 1.922(5)
Co2 N4 1.923(5)
Co2 N3 1.923(6)
Co2 N6 1.934(5)
Co2 N5 1.950(5)
N1 C1 1.288(9)
N1 N2 1.392(7)
N2 C8 1.301(8)
N3 C15 1.372(9)
N3 C3 1.420(9)
N4 C16 1.499(9)
N4 C23 1.501(9)
N4 C17 1.504(8)
N5 C18 1.340(8)
N5 C22 1.341(8)
N6 C28 1.336(8)
N6 C24 1.364(8)
N7 C29 1.366(9)
N7 C10 1.415(9)
N8 C37 1.481(8)
N8 C30 1.483(8)
N8 C31 1.491(9)
N9 C32 1.327(9)
N9 C36 1.360(9)
O1 O2 1.456(5)
O3 C1 1.362(7)
O3 C8 1.375(8)
O4 C15 1.229(9)
O5 C29 1.226(8)
C1 C2 1.433(10)
C2 C7 1.394(10)
C2 C3 1.437(9)
C3 C4 1.408(11)
C4 C5 1.372(11)
C5 C6 1.382(11)
C6 C7 1.348(11)
C8 C9 1.409(9)
C9 C10 1.395(11)
C9 C14 1.408(10)
C10 C11 1.424(10)
C11 C12 1.367(10)
C12 C13 1.401(12)
C13 C14 1.361(10)
C15 C16 1.498(10)
C17 C18 1.472(9)
C18 C19 1.393(9)
C19 C20 1.378(10)
C20 C21 1.374(10)
C21 C22 1.384(9)
C23 C24 1.478(9)
C24 C25 1.378(9)
C25 C26 1.365(11)
C26 C27 1.379(11)
C27 C28 1.367(9)
C29 C30 1.502(9)
C31 C32 1.505(10)
C32 C33 1.371(10)
C33 C34 1.366(11)
C34 C35 1.371(11)
C35 C36 1.371(10)
P1 F6 1.551(6)
P1 F4 1.583(5)
P1 F1 1.583(6)
P1 F5 1.588(6)
P1 F2 1.588(5)
P1 F3 1.596(5)
P2 F10 1.495(6)
P2 F11 1.504(6)
P2 F9 1.538(6)
P2 F7 1.553(7)
P2 F8 1.587(7)
P2 F12 1.624(7)
C38 N10 1.169(18)
C38 C39 1.457(18)
